data_1508888
loop_
_publ_author_name
'Lim, Hee Nam'
'Parker, Kathlyn A.'

_publ_section_title
;
 Total synthesis of kingianin a.
;
_journal_issue 2
_journal_name_full 'Organic letters'
_journal_page_first 398
_journal_page_last 401
_journal_paper_doi 10.1021/ol303388k
_journal_volume 15
_journal_year 2013
_chemical_formula_moiety 'C40 H42 O8'
_chemical_formula_sum 'C40 H42 O8'
_chemical_formula_weight 650.74
_chemical_melting_point 164.5(5)
_chemical_name_common 'tethered kingianin precursor'
_chemical_name_systematic
; 
 ? 
;
_space_group_IT_number 14
_symmetry_cell_setting monoclinic
_symmetry_space_group_name_Hall '-P 2ybc'
_symmetry_space_group_name_H-M 'P 1 21/c 1'
_atom_sites_solution_hydrogens geom
_atom_sites_solution_primary direct
_atom_sites_solution_secondary difmap
_audit_creation_method
;
CrysAlisPro, Oxford Diffraction Ltd.,
Version 1.171.34.40 (release 27-08-2010 CrysAlis171 .NET)
(compiled Aug 27 2010,11:50:40)
;
_cell_angle_alpha 90.0
_cell_angle_beta 104.021(9)
_cell_angle_gamma 90.0
_cell_formula_units_Z 4
_cell_length_a 7.2612(5)
_cell_length_b 46.730(4)
_cell_length_c 9.8379(8)
_cell_measurement_reflns_used 2637
_cell_measurement_temperature 293(2)
_cell_measurement_theta_max 73.5407
_cell_measurement_theta_min 3.7805
_cell_volume 3238.7(5)
_computing_cell_refinement
;
CrysAlisPro, Oxford Diffraction Ltd.,
Version 1.171.34.40 (release 27-08-2010 CrysAlis171 .NET)
(compiled Aug 27 2010,11:50:40)
;
_computing_data_collection
;
CrysAlisPro, Oxford Diffraction Ltd.,
Version 1.171.34.40 (release 27-08-2010 CrysAlis171 .NET)
(compiled Aug 27 2010,11:50:40)
;
_computing_data_reduction
;
CrysAlisPro, Oxford Diffraction Ltd.,
Version 1.171.34.40 (release 27-08-2010 CrysAlis171 .NET)
(compiled Aug 27 2010,11:50:40)
;
_diffrn_ambient_temperature 293(2)
_diffrn_detector_area_resol_mean 10.4962
_diffrn_measured_fraction_theta_full 0.975
_diffrn_measured_fraction_theta_max 0.975
_diffrn_measurement_details
;
  1 omega -113.00  -18.00   1.0000   10.0000
omega____ theta____ kappa____ phi______ frames
    -      -40.1947  -37.0000 -150.0000 95

  2 omega   43.00   95.00   1.0000   10.0000
omega____ theta____ kappa____ phi______ frames
    -       40.1947 -125.0000   90.0000 52

  3 omega  -36.00   22.00   1.0000   10.0000
omega____ theta____ kappa____ phi______ frames
    -       40.1947  -37.0000  -60.0000 58

  4 omega   14.00   47.00   1.0000   10.0000
omega____ theta____ kappa____ phi______ frames
    -       40.1947   37.0000 -120.0000 33

  5 omega   46.00  163.00   1.0000   10.0000
omega____ theta____ kappa____ phi______ frames
    -      106.1167   15.0000 -120.0000 117

  6 omega   90.00  117.00   1.0000   10.0000
omega____ theta____ kappa____ phi______ frames
    -      106.1167  -45.0000 -120.0000 27

  7 omega  100.00  130.00   1.0000   10.0000
omega____ theta____ kappa____ phi______ frames
    -      106.1167  -45.0000  120.0000 30

  8 omega   90.00  116.00   1.0000   10.0000
omega____ theta____ kappa____ phi______ frames
    -      106.1167  -45.0000  -60.0000 26

  9 omega   78.00  150.00   1.0000   10.0000
omega____ theta____ kappa____ phi______ frames
    -      106.1167  179.0000    0.0000 72

 10 omega   68.00  144.00   1.0000   10.0000
omega____ theta____ kappa____ phi______ frames
    -      106.1167  179.0000   60.0000 76

 11 omega   80.00  145.00   1.0000   10.0000
omega____ theta____ kappa____ phi______ frames
    -      106.1167  179.0000  -60.0000 65

 12 omega   91.00  116.00   1.0000   10.0000
omega____ theta____ kappa____ phi______ frames
    -      106.1167  -45.0000   60.0000 25

 13 omega  127.00  152.00   1.0000   10.0000
omega____ theta____ kappa____ phi______ frames
    -      106.1167  111.0000  150.0000 25

 14 omega -119.00   -7.00   1.0000   10.0000
omega____ theta____ kappa____ phi______ frames
    -      -40.1947  -77.0000  -30.0000 112

 15 omega -119.00   -7.00   1.0000   10.0000
omega____ theta____ kappa____ phi______ frames
    -      -40.1947  -77.0000   60.0000 112

 16 omega  -36.00   28.00   1.0000   10.0000
omega____ theta____ kappa____ phi______ frames
    -       40.1947  -37.0000  120.0000 64

 17 omega   79.00  178.00   1.0000   10.0000
omega____ theta____ kappa____ phi______ frames
    -      106.1167   45.0000  -60.0000 99

 18 omega   45.00  178.00   1.0000   10.0000
omega____ theta____ kappa____ phi______ frames
    -      106.1167   15.0000   90.0000 133

;
_diffrn_measurement_device_type 'Xcalibur, Atlas, Gemini'
_diffrn_measurement_method '\w scans'
_diffrn_orient_matrix_UB_11 -0.0488552000
_diffrn_orient_matrix_UB_12 0.0079336000
_diffrn_orient_matrix_UB_13 -0.1566990000
_diffrn_orient_matrix_UB_21 0.0060451000
_diffrn_orient_matrix_UB_22 0.0319809000
_diffrn_orient_matrix_UB_23 0.0387983000
_diffrn_orient_matrix_UB_31 0.2129952000
_diffrn_orient_matrix_UB_32 0.0009036000
_diffrn_orient_matrix_UB_33 0.0030328000
_diffrn_radiation_monochromator graphite
_diffrn_radiation_source 'Enhance (Cu) X-ray Source'
_diffrn_radiation_type 'Cu K\a'
_diffrn_radiation_wavelength 1.5418
_diffrn_reflns_av_R_equivalents 0.0899
_diffrn_reflns_av_sigmaI/netI 0.4720
_diffrn_reflns_limit_h_max 8
_diffrn_reflns_limit_h_min -6
_diffrn_reflns_limit_k_max 57
_diffrn_reflns_limit_k_min -57
_diffrn_reflns_limit_l_max 12
_diffrn_reflns_limit_l_min -11
_diffrn_reflns_number 22548
_diffrn_reflns_theta_full 73.69
_diffrn_reflns_theta_max 73.5407
_diffrn_reflns_theta_min 3.7805
_exptl_absorpt_coefficient_mu 0.748
_exptl_absorpt_correction_T_max 1.00000
_exptl_absorpt_correction_T_min 0.76985
_exptl_absorpt_correction_type multi-scan
_exptl_absorpt_process_details
;
CrysAlisPro, Oxford Diffraction Ltd.,
Version 1.171.34.40 (release 27-08-2010 CrysAlis171 .NET)
(compiled Aug 27 2010,11:50:40)
Empirical absorption correction using spherical harmonics,
 implemented in SCALE3 ABSPACK scaling algorithm.
;
_exptl_crystal_colour colorless
_exptl_crystal_density_diffrn 1.335
_exptl_crystal_density_method 'not measured'
_exptl_crystal_description needle
_exptl_crystal_F_000 1384
_exptl_crystal_size_max 0.6
_exptl_crystal_size_mid 0.2
_exptl_crystal_size_min 0.2
_refine_diff_density_max 0.212
_refine_diff_density_min -0.170
_refine_diff_density_rms 0.042
_refine_ls_extinction_coef 0.00059(8)
_refine_ls_extinction_expression Fc^*^=kFc[1+0.001xFc^2^\l^3^/sin(2\q)]^-1/4^
_refine_ls_extinction_method SHELXL
_refine_ls_goodness_of_fit_ref 0.984
_refine_ls_hydrogen_treatment constr
_refine_ls_matrix_type full
_refine_ls_number_parameters 434
_refine_ls_number_reflns 6364
_refine_ls_number_restraints 0
_refine_ls_restrained_S_all 0.984
_refine_ls_R_factor_all 0.1911
_refine_ls_R_factor_gt 0.0681
_refine_ls_shift/su_max 0.000
_refine_ls_shift/su_mean 0.000
_refine_ls_structure_factor_coef Fsqd
_refine_ls_weighting_details 'calc w=1/[\s^2^(Fo^2^)+(0.0362P)^2^+0.0000P] where P=(Fo^2^+2Fc^2^)/3'
_refine_ls_weighting_scheme calc
_refine_ls_wR_factor_gt 0.1197
_refine_ls_wR_factor_ref 0.1756
_reflns_number_gt 2402
_reflns_number_total 6364
_reflns_threshold_expression >2sigma(I)
_cod_data_source_file ol303388k_si_001.cif
_cod_data_source_block tethered_kingianin_precursor
_cod_depositor_comments
;
The following automatic conversions were performed:

'_chemical_melting_point' value '164-165' was changed to '164.5(5)' -
the average value was taken and precision was
estimated.

'_symmetry_cell_setting' value 'Monoclinic' changed to
'monoclinic' according to
/home/saulius/struct/CIF-dictionaries/cif_core.dic dictionary named
'cif_core.dic' version 2.4.2 from 2011-04-26.

Automatic conversion script
Id: cif_fix_values 1891 2012-01-12 08:04:46Z andrius 
;
_cod_original_cell_volume 3238.7(4)
_cod_original_sg_symbol_H-M 'P 21/c'
_cod_database_code 1508888
_reflns_odcompleteness_completeness 99.92
_reflns_odcompleteness_theta 66.97
_reflns_odcompleteness_iscentric 1
_chemical_oxdiff_formula C40H42O8

loop_
_symmetry_equiv_pos_as_xyz
'x, y, z'
'-x, y+1/2, -z+1/2'
'-x, -y, -z'
'x, -y-1/2, z-1/2'

loop_
_atom_site_label
_atom_site_type_symbol
_atom_site_fract_x
_atom_site_fract_y
_atom_site_fract_z
_atom_site_U_iso_or_equiv
_atom_site_adp_type
_atom_site_occupancy
_atom_site_symmetry_multiplicity
_atom_site_calc_flag
_atom_site_refinement_flags
O1 O 0.7736(4) 0.16659(6) -0.0153(3) 0.0652(8) Uani 1 1 d .
O2 O 0.9377(5) 0.30708(6) 0.2011(3) 0.0773(9) Uani 1 1 d .
O3 O 0.5336(5) 0.16736(8) -0.2043(3) 0.0898(11) Uani 1 1 d .
O4 O 1.2234(4) 0.28993(7) 0.3338(3) 0.0848(10) Uani 1 1 d .
O5 O 0.1182(5) 0.07630(7) -0.0496(3) 0.0811(10) Uani 1 1 d .
C6 C 0.6193(5) 0.18422(8) 0.1647(4) 0.0536(11) Uani 1 1 d .
H6 H 0.7189 0.1780 0.2455 0.064 Uiso 1 1 d R
C7 C 0.2455(5) 0.12680(8) 0.2062(4) 0.0506(10) Uani 1 1 d .
H7 H 0.1861 0.1276 0.1056 0.061 Uiso 1 1 d R
C8 C 0.2809(6) 0.17508(8) 0.3282(4) 0.0542(11) Uani 1 1 d .
H8 H 0.2205 0.1898 0.3737 0.065 Uiso 1 1 d R
C9 C 0.1433(5) 0.14966(8) 0.2769(4) 0.0521(11) Uani 1 1 d .
H9 H 0.0372 0.1571 0.2042 0.063 Uiso 1 1 d R
C10 C 0.3301(6) 0.18696(8) 0.1948(4) 0.0532(11) Uani 1 1 d .
H10 H 0.2164 0.1927 0.1240 0.064 Uiso 1 1 d R
C11 C 0.4463(6) 0.16380(8) 0.1379(4) 0.0536(11) Uani 1 1 d .
H11 H 0.3946 0.1603 0.0377 0.064 Uiso 1 1 d R
C12 C 0.4551(5) 0.13618(8) 0.2240(4) 0.0521(10) Uani 1 1 d .
H12 H 0.5278 0.1213 0.1897 0.062 Uiso 1 1 d R
C13 C 0.4502(6) 0.16287(9) 0.4275(4) 0.0579(11) Uani 1 1 d .
H13 H 0.4910 0.1692 0.5196 0.069 Uiso 1 1 d R
C14 C 0.5390(6) 0.14249(9) 0.3759(4) 0.0564(11) Uani 1 1 d .
H14 H 0.6441 0.1328 0.4289 0.068 Uiso 1 1 d R
C15 C 0.4959(6) 0.20865(9) 0.2044(4) 0.0587(11) Uani 1 1 d .
H15 H 0.4610 0.2219 0.1251 0.070 Uiso 1 1 d R
O16 O -0.5078(5) 0.02251(8) 0.6800(4) 0.1017(12) Uani 1 1 d .
C17 C 0.2223(6) 0.09610(8) 0.2521(4) 0.0550(11) Uani 1 1 d .
H17 H 0.3339 0.0849 0.2452 0.066 Uiso 1 1 d R
C18 C 0.0766(6) 0.11316(9) 0.4472(4) 0.0608(12) Uani 1 1 d .
H18 H 0.0230 0.1096 0.5223 0.073 Uiso 1 1 calc R
C19 C 0.0346(6) 0.06546(9) 0.3149(4) 0.0621(12) Uani 1 1 d .
H19 H 0.1020 0.0471 0.3226 0.075 Uiso 1 1 d R
C20 C 0.7467(7) 0.24242(9) 0.3369(5) 0.0614(12) Uani 1 1 d .
C21 C -0.1928(7) 0.01879(10) 0.7205(5) 0.0705(13) Uani 1 1 d .
O22 O -0.2374(6) 0.00627(8) 0.8369(4) 0.0957(11) Uani 1 1 d .
C23 C 0.9103(7) 0.28163(9) 0.2675(4) 0.0629(12) Uani 1 1 d .
C24 C 0.7401(7) 0.26768(9) 0.2592(4) 0.0657(13) Uani 1 1 d .
H24 H 0.6263 0.2747 0.2046 0.079 Uiso 1 1 calc R
C25 C 0.0635(6) 0.13931(9) 0.3949(4) 0.0605(12) Uani 1 1 d .
H25 H -0.0020 0.1527 0.4354 0.073 Uiso 1 1 calc R
C26 C 0.1715(6) 0.08908(9) 0.3936(4) 0.0591(11) Uani 1 1 d .
H26 H 0.2789 0.0812 0.4640 0.071 Uiso 1 1 d R
C27 C 1.0803(6) 0.27203(10) 0.3469(5) 0.0660(13) Uani 1 1 d .
C28 C 0.6989(6) 0.19179(9) 0.0413(4) 0.0618(12) Uani 1 1 d .
H28A H 0.5999 0.2004 -0.0313 0.074 Uiso 1 1 calc R
H28B H 0.7996 0.2058 0.0702 0.074 Uiso 1 1 calc R
C29 C 0.6790(7) 0.15665(10) -0.1408(5) 0.0662(13) Uani 1 1 d .
C30 C 0.9219(7) 0.23313(10) 0.4176(5) 0.0773(14) Uani 1 1 d .
H30 H 0.9256 0.2164 0.4691 0.093 Uiso 1 1 calc R
C31 C -0.1678(7) 0.04591(9) 0.4795(5) 0.0629(12) Uani 1 1 d .
C32 C -0.1585(6) 0.06110(10) 0.3447(5) 0.0719(13) Uani 1 1 d .
H32A H -0.2361 0.0504 0.2671 0.086 Uiso 1 1 calc R
H32B H -0.2169 0.0798 0.3449 0.086 Uiso 1 1 calc R
C33 C -0.3437(6) 0.04236(10) 0.5087(5) 0.0717(13) Uani 1 1 d .
H33 H -0.4535 0.0492 0.4478 0.086 Uiso 1 1 calc R
O34 O 0.3911(6) 0.05217(8) 0.0104(4) 0.1123(14) Uani 1 1 d .
C35 C -0.3512(7) 0.02854(10) 0.6295(5) 0.0695(13) Uani 1 1 d .
C36 C 0.5673(6) 0.22603(9) 0.3371(4) 0.0704(13) Uani 1 1 d .
H36A H 0.4694 0.2394 0.3472 0.085 Uiso 1 1 calc R
H36B H 0.5914 0.2133 0.4172 0.085 Uiso 1 1 calc R
C37 C 0.0399(6) 0.08005(9) 0.1758(4) 0.0632(12) Uani 1 1 d .
H37 H -0.0663 0.0935 0.1475 0.076 Uiso 1 1 d R
C38 C 1.0929(7) 0.24782(10) 0.4251(5) 0.0794(15) Uani 1 1 d .
H38 H 1.2079 0.2413 0.4803 0.095 Uiso 1 1 calc R
C39 C 0.7677(6) 0.13144(10) -0.1893(5) 0.0751(14) Uani 1 1 d .
H39A H 0.8608 0.1233 -0.1111 0.090 Uiso 1 1 calc R
H39B H 0.8334 0.1374 -0.2595 0.090 Uiso 1 1 calc R
C40 C -0.0173(7) 0.02206(10) 0.6984(5) 0.0835(15) Uani 1 1 d .
H40 H 0.0908 0.0155 0.7620 0.100 Uiso 1 1 calc R
C41 C -0.0079(7) 0.03604(10) 0.5733(5) 0.0784(15) Uani 1 1 d .
H41 H 0.1099 0.0387 0.5536 0.094 Uiso 1 1 calc R
C42 C 0.0495(7) 0.06052(10) 0.0557(5) 0.0822(15) Uani 1 1 d .
H42A H 0.1342 0.0447 0.0899 0.099 Uiso 1 1 calc R
H42B H -0.0755 0.0528 0.0143 0.099 Uiso 1 1 calc R
C43 C 0.5409(10) 0.09556(14) -0.1380(6) 0.141(3) Uani 1 1 d .
H43A H 0.6171 0.0788 -0.1035 0.170 Uiso 1 1 calc R
H43B H 0.5590 0.1090 -0.0609 0.170 Uiso 1 1 calc R
C44 C -0.4379(8) 0.00600(13) 0.8024(6) 0.1023(19) Uani 1 1 d .
H44A H -0.4838 0.0138 0.8794 0.123 Uiso 1 1 calc R
H44B H -0.4834 -0.0135 0.7865 0.123 Uiso 1 1 calc R
C45 C 0.2932(9) 0.06957(12) -0.0598(5) 0.0853(16) Uani 1 1 d .
C46 C 0.6229(8) 0.10905(11) -0.2505(5) 0.0963(18) Uani 1 1 d .
H46A H 0.6817 0.0944 -0.2955 0.116 Uiso 1 1 calc R
H46B H 0.5215 0.1177 -0.3212 0.116 Uiso 1 1 calc R
C47 C 1.1360(7) 0.31296(11) 0.2514(6) 0.0952(18) Uani 1 1 d .
H47A H 1.1933 0.3157 0.1729 0.114 Uiso 1 1 calc R
H47B H 1.1536 0.3304 0.3067 0.114 Uiso 1 1 calc R
C48 C 0.3515(9) 0.08709(14) -0.1697(6) 0.119(2) Uani 1 1 d .
H48A H 0.3259 0.0761 -0.2560 0.143 Uiso 1 1 calc R
H48B H 0.2727 0.1041 -0.1869 0.143 Uiso 1 1 calc R

loop_
_atom_site_aniso_label
_atom_site_aniso_U_11
_atom_site_aniso_U_22
_atom_site_aniso_U_33
_atom_site_aniso_U_23
_atom_site_aniso_U_13
_atom_site_aniso_U_12
O1 0.060(2) 0.077(2) 0.0574(18) -0.0044(16) 0.0128(16) 0.0062(18)
O2 0.078(2) 0.069(2) 0.081(2) 0.0104(18) 0.0131(19) -0.012(2)
O3 0.074(2) 0.111(3) 0.075(2) -0.027(2) 0.0013(19) 0.021(2)
O4 0.061(2) 0.077(2) 0.110(3) 0.012(2) 0.0073(19) -0.014(2)
O5 0.092(3) 0.080(2) 0.072(2) -0.0073(18) 0.022(2) 0.002(2)
C6 0.044(2) 0.068(3) 0.048(2) 0.004(2) 0.008(2) 0.000(2)
C7 0.050(3) 0.051(2) 0.050(2) -0.001(2) 0.009(2) 0.000(2)
C8 0.049(3) 0.056(3) 0.062(3) -0.008(2) 0.020(2) -0.001(2)
C9 0.037(2) 0.057(3) 0.060(3) 0.003(2) 0.008(2) -0.002(2)
C10 0.047(3) 0.051(2) 0.060(3) 0.006(2) 0.010(2) 0.001(2)
C11 0.056(3) 0.053(2) 0.050(2) 0.000(2) 0.011(2) -0.003(2)
C12 0.046(2) 0.052(2) 0.059(3) 0.001(2) 0.013(2) 0.001(2)
C13 0.053(3) 0.071(3) 0.047(2) -0.002(2) 0.008(2) -0.014(3)
C14 0.043(3) 0.065(3) 0.060(3) 0.009(2) 0.012(2) -0.003(2)
C15 0.054(3) 0.061(3) 0.063(3) 0.002(2) 0.018(2) -0.002(2)
O16 0.086(3) 0.122(3) 0.109(3) 0.022(2) 0.047(2) 0.005(2)
C17 0.051(3) 0.056(3) 0.057(3) -0.001(2) 0.009(2) -0.003(2)
C18 0.053(3) 0.070(3) 0.063(3) 0.003(2) 0.020(2) -0.002(3)
C19 0.053(3) 0.062(3) 0.072(3) 0.006(2) 0.016(2) -0.002(3)
C20 0.072(3) 0.050(3) 0.068(3) -0.016(2) 0.029(3) -0.008(3)
C21 0.073(4) 0.054(3) 0.084(4) -0.002(3) 0.017(3) -0.005(3)
O22 0.099(3) 0.096(3) 0.095(3) 0.019(2) 0.028(2) -0.010(3)
C23 0.067(3) 0.060(3) 0.064(3) -0.002(2) 0.021(3) -0.012(3)
C24 0.070(3) 0.061(3) 0.068(3) -0.004(2) 0.021(3) -0.008(3)
C25 0.046(3) 0.061(3) 0.076(3) -0.010(2) 0.017(2) -0.006(2)
C26 0.049(3) 0.063(3) 0.064(3) 0.009(2) 0.010(2) -0.003(2)
C27 0.050(3) 0.067(3) 0.081(3) -0.009(3) 0.017(3) -0.012(3)
C28 0.070(3) 0.065(3) 0.054(3) -0.005(2) 0.021(2) -0.004(3)
C29 0.057(3) 0.069(3) 0.074(3) -0.012(3) 0.017(3) 0.002(3)
C30 0.090(4) 0.067(3) 0.079(3) 0.010(3) 0.028(3) 0.003(3)
C31 0.060(3) 0.050(3) 0.078(3) -0.004(2) 0.016(3) -0.007(3)
C32 0.058(3) 0.073(3) 0.084(3) 0.005(3) 0.016(3) -0.009(3)
C33 0.060(3) 0.076(3) 0.083(4) 0.003(3) 0.024(3) 0.007(3)
O34 0.116(3) 0.111(3) 0.121(3) 0.039(3) 0.050(3) 0.038(3)
C35 0.066(3) 0.069(3) 0.082(4) -0.004(3) 0.036(3) -0.007(3)
C36 0.077(3) 0.070(3) 0.073(3) -0.016(3) 0.035(3) -0.018(3)
C37 0.059(3) 0.058(3) 0.071(3) -0.004(2) 0.012(2) 0.002(3)
C38 0.069(4) 0.072(3) 0.098(4) 0.015(3) 0.021(3) -0.003(3)
C39 0.078(4) 0.077(3) 0.075(3) -0.006(3) 0.029(3) 0.006(3)
C40 0.071(4) 0.088(4) 0.088(4) 0.011(3) 0.012(3) -0.004(3)
C41 0.063(3) 0.083(4) 0.091(4) 0.010(3) 0.022(3) -0.011(3)
C42 0.090(4) 0.068(3) 0.090(4) -0.011(3) 0.025(3) -0.013(3)
C43 0.158(7) 0.141(6) 0.114(5) 0.046(4) 0.011(5) -0.068(6)
C44 0.112(5) 0.105(5) 0.104(5) 0.015(4) 0.054(4) 0.009(4)
C45 0.099(5) 0.085(4) 0.076(4) 0.005(3) 0.028(4) 0.009(4)
C46 0.140(5) 0.075(3) 0.078(4) -0.009(3) 0.034(4) -0.010(4)
C47 0.071(4) 0.092(4) 0.108(4) 0.019(3) -0.006(3) -0.027(3)
C48 0.133(6) 0.127(6) 0.113(5) 0.047(4) 0.061(5) 0.033(5)

loop_
_atom_type_symbol
_atom_type_description
_atom_type_scat_dispersion_real
_atom_type_scat_dispersion_imag
_atom_type_scat_source
C C 0.0181 0.0091 'International Tables Vol C Tables 4.2.6.8 and 6.1.1.4'
H H 0.0000 0.0000 'International Tables Vol C Tables 4.2.6.8 and 6.1.1.4'
O O 0.0492 0.0322 'International Tables Vol C Tables 4.2.6.8 and 6.1.1.4'

loop_
_geom_angle_atom_site_label_1
_geom_angle_atom_site_label_2
_geom_angle_atom_site_label_3
_geom_angle
C29 O1 C28 118.3(3)
C23 O2 C47 104.4(4)
C27 O4 C47 106.1(4)
C45 O5 C42 115.5(4)
C28 C6 C11 117.4(3)
C28 C6 C15 112.7(3)
C11 C6 C15 90.1(3)
C28 C6 H6 111.8
C11 C6 H6 111.4
C15 C6 H6 111.7
C17 C7 C12 114.1(3)
C17 C7 C9 114.5(3)
C12 C7 C9 108.4(3)
C17 C7 H7 106.4
C12 C7 H7 106.4
C9 C7 H7 106.4
C13 C8 C10 111.8(3)
C13 C8 C9 106.5(3)
C10 C8 C9 105.2(3)
C13 C8 H8 111.1
C10 C8 H8 110.9
C9 C8 H8 111.1
C25 C9 C8 109.5(3)
C25 C9 C7 116.1(3)
C8 C9 C7 109.3(3)
C25 C9 H9 107.3
C8 C9 H9 107.1
C7 C9 H9 107.1
C8 C10 C11 108.2(3)
C8 C10 C15 121.1(3)
C11 C10 C15 89.7(3)
C8 C10 H10 112.0
C11 C10 H10 111.9
C15 C10 H10 111.6
C12 C11 C6 120.0(3)
C12 C11 C10 109.8(3)
C6 C11 C10 89.9(3)
C12 C11 H11 111.6
C6 C11 H11 111.9
C10 C11 H11 111.7
C14 C12 C11 109.7(3)
C14 C12 C7 108.6(3)
C11 C12 C7 105.5(3)
C14 C12 H12 111.1
C11 C12 H12 111.0
C7 C12 H12 110.9
C14 C13 C8 115.3(4)
C14 C13 H13 122.4
C8 C13 H13 122.3
C13 C14 C12 114.0(4)
C13 C14 H14 123.0
C12 C14 H14 122.9
C36 C15 C6 120.7(4)
C36 C15 C10 119.8(3)
C6 C15 C10 89.5(3)
C36 C15 H15 108.3
C6 C15 H15 108.6
C10 C15 H15 108.4
C35 O16 C44 105.2(4)
C7 C17 C37 117.1(3)
C7 C17 C26 121.9(3)
C37 C17 C26 88.4(3)
C7 C17 H17 109.1
C37 C17 H17 109.5
C26 C17 H17 109.2
C25 C18 C26 124.1(4)
C25 C18 H18 118.0
C26 C18 H18 118.0
C32 C19 C37 117.1(4)
C32 C19 C26 120.5(4)
C37 C19 C26 88.7(3)
C32 C19 H19 109.6
C37 C19 H19 109.7
C26 C19 H19 109.5
C30 C20 C24 118.6(4)
C30 C20 C36 120.6(4)
C24 C20 C36 120.8(4)
C40 C21 C35 122.5(5)
C40 C21 O22 126.6(5)
C35 C21 O22 110.9(4)
C21 O22 C44 103.7(4)
C27 C23 C24 123.4(4)
C27 C23 O2 109.6(4)
C24 C23 O2 127.0(4)
C23 C24 C20 116.9(4)
C23 C24 H24 121.5
C20 C24 H24 121.5
C18 C25 C9 126.6(4)
C18 C25 H25 116.7
C9 C25 H25 116.7
C18 C26 C17 112.9(3)
C18 C26 C19 114.8(3)
C17 C26 C19 88.0(3)
C18 C26 H26 113.0
C17 C26 H26 113.0
C19 C26 H26 112.9
C38 C27 O4 128.0(5)
C38 C27 C23 121.6(5)
O4 C27 C23 110.4(4)
O1 C28 C6 111.6(3)
O1 C28 H28A 109.3
C6 C28 H28A 109.3
O1 C28 H28B 109.3
C6 C28 H28B 109.3
H28A C28 H28B 108.0
O3 C29 O1 121.7(4)
O3 C29 C39 124.3(5)
O1 C29 C39 114.0(4)
C20 C30 C38 123.3(4)
C20 C30 H30 118.3
C38 C30 H30 118.3
C41 C31 C33 119.4(4)
C41 C31 C32 122.2(4)
C33 C31 C32 118.4(4)
C19 C32 C31 118.1(4)
C19 C32 H32A 107.8
C31 C32 H32A 107.8
C19 C32 H32B 107.8
C31 C32 H32B 107.8
H32A C32 H32B 107.1
C35 C33 C31 118.0(5)
C35 C33 H33 121.0
C31 C33 H33 121.0
C21 C35 C33 121.9(5)
C21 C35 O16 109.6(4)
C33 C35 O16 128.4(5)
C20 C36 C15 112.6(3)
C20 C36 H36A 109.1
C15 C36 H36A 109.1
C20 C36 H36B 109.1
C15 C36 H36B 109.1
H36A C36 H36B 107.8
C42 C37 C19 116.4(4)
C42 C37 C17 118.4(4)
C19 C37 C17 89.2(3)
C42 C37 H37 110.3
C19 C37 H37 110.4
C17 C37 H37 110.5
C27 C38 C30 116.1(5)
C27 C38 H38 121.9
C30 C38 H38 121.9
C29 C39 C46 111.6(4)
C29 C39 H39A 109.3
C46 C39 H39A 109.3
C29 C39 H39B 109.3
C46 C39 H39B 109.3
H39A C39 H39B 108.0
C21 C40 C41 116.1(5)
C21 C40 H40 122.0
C41 C40 H40 122.0
C31 C41 C40 121.9(5)
C31 C41 H41 119.0
C40 C41 H41 119.0
O5 C42 C37 109.9(4)
O5 C42 H42A 109.7
C37 C42 H42A 109.7
O5 C42 H42B 109.7
C37 C42 H42B 109.7
H42A C42 H42B 108.2
C48 C43 C46 119.8(5)
C48 C43 H43A 107.4
C46 C43 H43A 107.4
C48 C43 H43B 107.4
C46 C43 H43B 107.4
H43A C43 H43B 106.9
O22 C44 O16 109.6(4)
O22 C44 H44A 109.8
O16 C44 H44A 109.8
O22 C44 H44B 109.8
O16 C44 H44B 109.8
H44A C44 H44B 108.2
O34 C45 O5 124.4(5)
O34 C45 C48 124.1(6)
O5 C45 C48 111.5(5)
C39 C46 C43 111.0(4)
C39 C46 H46A 109.4
C43 C46 H46A 109.4
C39 C46 H46B 109.4
C43 C46 H46B 109.4
H46A C46 H46B 108.0
O4 C47 O2 109.2(4)
O4 C47 H47A 109.8
O2 C47 H47A 109.8
O4 C47 H47B 109.8
O2 C47 H47B 109.8
H47A C47 H47B 108.3
C43 C48 C45 115.5(5)
C43 C48 H48A 108.4
C45 C48 H48A 108.4
C43 C48 H48B 108.4
C45 C48 H48B 108.4
H48A C48 H48B 107.5

loop_
_geom_bond_atom_site_label_1
_geom_bond_atom_site_label_2
_geom_bond_distance
O1 C29 1.342(5)
O1 C28 1.462(4)
O2 C23 1.394(5)
O2 C47 1.431(5)
O3 C29 1.198(5)
O4 C27 1.364(5)
O4 C47 1.403(5)
O5 C45 1.336(6)
O5 C42 1.454(5)
C6 C28 1.507(5)
C6 C11 1.548(5)
C6 C15 1.558(5)
C6 H6 0.9800
C7 C17 1.525(5)
C7 C12 1.552(5)
C7 C9 1.558(5)
C7 H7 0.9800
C8 C13 1.487(5)
C8 C10 1.544(5)
C8 C9 1.556(5)
C8 H8 0.9800
C9 C25 1.497(5)
C9 H9 0.9800
C10 C11 1.557(5)
C10 C15 1.559(5)
C10 H10 0.9800
C11 C12 1.537(5)
C11 H11 0.9800
C12 C14 1.499(5)
C12 H12 0.9800
C13 C14 1.319(5)
C13 H13 0.9300
C14 H14 0.9300
C15 C36 1.518(5)
C15 H15 0.9800
O16 C35 1.376(5)
O16 C44 1.417(5)
C17 C37 1.548(5)
C17 C26 1.559(5)
C17 H17 0.9800
C18 C25 1.321(5)
C18 C26 1.481(5)
C18 H18 0.9300
C19 C32 1.514(5)
C19 C37 1.538(5)
C19 C26 1.560(5)
C19 H19 0.9800
C20 C30 1.395(6)
C20 C24 1.401(5)
C20 C36 1.512(5)
C21 C40 1.353(6)
C21 C35 1.354(6)
C21 O22 1.392(5)
O22 C44 1.413(5)
C23 C27 1.367(6)
C23 C24 1.382(5)
C24 H24 0.9300
C25 H25 0.9300
C26 H26 0.9800
C27 C38 1.359(6)
C28 H28A 0.9700
C28 H28B 0.9700
C29 C39 1.477(6)
C30 C38 1.405(6)
C30 H30 0.9300
C31 C41 1.376(6)
C31 C33 1.385(5)
C31 C32 1.521(5)
C32 H32A 0.9700
C32 H32B 0.9700
C33 C35 1.365(5)
C33 H33 0.9300
O34 C45 1.186(6)
C36 H36A 0.9700
C36 H36B 0.9700
C37 C42 1.508(5)
C37 H37 0.9800
C38 H38 0.9300
C39 C46 1.502(6)
C39 H39A 0.9700
C39 H39B 0.9700
C40 C41 1.410(6)
C40 H40 0.9300
C41 H41 0.9300
C42 H42A 0.9700
C42 H42B 0.9700
C43 C48 1.392(7)
C43 C46 1.515(6)
C43 H43A 0.9700
C43 H43B 0.9700
C44 H44A 0.9700
C44 H44B 0.9700
C45 C48 1.497(7)
C46 H46A 0.9700
C46 H46B 0.9700
C47 H47A 0.9700
C47 H47B 0.9700
C48 H48A 0.9700
C48 H48B 0.9700
